data_2201189
loop_
_publ_author_name
'Rieger, Anne L.'
'Simpson, Jim'

_publ_section_title
;
 Monoclinic form of (<i>E</i>)-1,2-bis(methylthio)-1,2-diphenylethylene
;
_journal_issue 5
_journal_name_full 'Acta Crystallographica Section E'
_journal_page_first o578
_journal_page_last o579
_journal_paper_doi 10.1107/S1600536802007407
_journal_volume 58
_journal_year 2002
_chemical_formula_iupac 'C16 H16 S2'
_chemical_formula_moiety 'C16 H16 S2'
_chemical_formula_sum 'C16 H16 S2'
_chemical_formula_weight 272.41
_chemical_name_systematic
;
 (E)-1,2-bis(methylthio)-1,2-diphenylethylene
;
_space_group_IT_number 14
_symmetry_cell_setting monoclinic
_symmetry_space_group_name_Hall '-P 2ybc'
_symmetry_space_group_name_H-M 'P 1 21/c 1'
_atom_sites_solution_hydrogens geom
_atom_sites_solution_primary direct
_atom_sites_solution_secondary difmap
_audit_creation_method SHELXL-97
_cell_angle_alpha 90.00
_cell_angle_beta 90.1120(10)
_cell_angle_gamma 90.00
_cell_formula_units_Z 2
_cell_length_a 5.2034(2)
_cell_length_b 8.5978(3)
_cell_length_c 15.9048(6)
_cell_measurement_reflns_used 3211
_cell_measurement_temperature 150(2)
_cell_measurement_theta_max 25.7
_cell_measurement_theta_min 2.6
_cell_volume 711.54(5)
_computing_cell_refinement 'SAINT (Siemens, 1995)'
_computing_data_collection 'SMART (Siemens, 1995)'
_computing_data_reduction SAINT
_computing_molecular_graphics 'ORTEP-3 (Farrugia, 1997)'
_computing_publication_material SHELXL97'
_computing_structure_refinement 'SHELXL97 and TITAN2000'
_computing_structure_solution
;
SHELXS97 (Sheldrick, 1997) and TITAN2000 (Hunter & Simpson, 1999)
;
_diffrn_ambient_temperature 150(2)
_diffrn_measured_fraction_theta_full 0.990
_diffrn_measured_fraction_theta_max 0.990
_diffrn_measurement_device_type 'Siemens SMART'
_diffrn_measurement_method \w
_diffrn_radiation_monochromator graphite
_diffrn_radiation_source 'fine-focus sealed tube'
_diffrn_radiation_type MoK\a
_diffrn_radiation_wavelength 0.71073
_diffrn_reflns_av_R_equivalents 0.000
_diffrn_reflns_av_sigmaI/netI 0.034
_diffrn_reflns_limit_h_max 6
_diffrn_reflns_limit_h_min -6
_diffrn_reflns_limit_k_max 10
_diffrn_reflns_limit_k_min 0
_diffrn_reflns_limit_l_max 19
_diffrn_reflns_limit_l_min 0
_diffrn_reflns_number 1346
_diffrn_reflns_theta_full 25.7
_diffrn_reflns_theta_max 25.7
_diffrn_reflns_theta_min 2.6
_diffrn_standards_decay_% 0
_diffrn_standards_number 0
_exptl_absorpt_coefficient_mu 0.354
_exptl_absorpt_correction_T_max 1
_exptl_absorpt_correction_T_min 0.903
_exptl_absorpt_correction_type empirical
_exptl_absorpt_process_details '(SADABS; Siemens, 1995)'
_exptl_crystal_colour colourless
_exptl_crystal_density_diffrn 1.271
_exptl_crystal_density_method 'not measured'
_exptl_crystal_description prisms
_exptl_crystal_F_000 288
_exptl_crystal_size_max 0.24
_exptl_crystal_size_mid 0.20
_exptl_crystal_size_min 0.20
_refine_diff_density_max 0.46
_refine_diff_density_min -0.72
_refine_ls_extinction_method none
_refine_ls_goodness_of_fit_ref 1.04
_refine_ls_hydrogen_treatment constr
_refine_ls_matrix_type full
_refine_ls_number_parameters 83
_refine_ls_number_reflns 1346
_refine_ls_number_restraints 0
_refine_ls_restrained_S_all 1.04
_refine_ls_R_factor_all 0.049
_refine_ls_R_factor_gt 0.044
_refine_ls_shift/su_max <0.001
_refine_ls_shift/su_mean 0.000
_refine_ls_structure_factor_coef Fsqd
_refine_ls_weighting_details 'calc w = 1/[\s^2^(Fo^2^)+(0.0918P)^2^+0.03P] where P = (Fo^2^+2Fc^2^)/3'
_refine_ls_weighting_scheme calc
_refine_ls_wR_factor_gt 0.117
_refine_ls_wR_factor_ref 0.121
_reflns_number_gt 1177
_reflns_number_total 1346
_reflns_threshold_expression I>2\s(I)
_cod_data_source_file tk6062.cif
_cod_data_source_block I
_cod_original_sg_symbol_H-M 'P 21/c'
_cod_database_code 2201189
_cod_database_fobs_code 2201189

loop_
_symmetry_equiv_pos_as_xyz
'x, y, z'
'-x, y+1/2, -z+1/2'
'-x, -y, -z'
'x, -y-1/2, z-1/2'

loop_
_atom_site_label
_atom_site_fract_x
_atom_site_fract_y
_atom_site_fract_z
_atom_site_U_iso_or_equiv
_atom_site_adp_type
_atom_site_calc_flag
_atom_site_refinement_flags
_atom_site_occupancy
_atom_site_disorder_assembly
_atom_site_disorder_group
_atom_site_type_symbol
S1 0.02892(9) 0.24605(4) 0.48976(3) 0.0287(2) Uani d . 1 . . S
C1 0.0359(3) 0.44212(19) 0.52620(10) 0.0223(4) Uani d . 1 . . C
C2 0.1150(3) 0.46607(19) 0.61549(10) 0.0222(4) Uani d . 1 . . C
C3 0.3309(3) 0.5553(2) 0.63608(11) 0.0277(4) Uani d . 1 . . C
H3 0.4280 0.6035 0.5928 0.033 Uiso calc R 1 . . H
C4 0.4045(3) 0.5738(2) 0.71980(12) 0.0338(4) Uani d . 1 . . C
H4 0.5493 0.6363 0.7334 0.041 Uiso calc R 1 . . H
C5 0.2667(4) 0.5010(2) 0.78339(11) 0.0338(5) Uani d . 1 . . C
H5 0.3181 0.5129 0.8404 0.041 Uiso calc R 1 . . H
C6 0.0532(4) 0.4108(2) 0.76338(11) 0.0334(4) Uani d . 1 . . C
H6 -0.0412 0.3609 0.8067 0.040 Uiso calc R 1 . . H
C7 -0.0218(3) 0.3937(2) 0.68028(11) 0.0276(4) Uani d . 1 . . C
H7 -0.1680 0.3320 0.6671 0.033 Uiso calc R 1 . . H
C8 0.2801(4) 0.1544(2) 0.55086(12) 0.0338(4) Uani d . 1 . . C
H8A 0.4429 0.2088 0.5414 0.051 Uiso calc R 1 . . H
H8B 0.2974 0.0455 0.5336 0.051 Uiso calc R 1 . . H
H8C 0.2360 0.1592 0.6107 0.051 Uiso calc R 1 . . H

loop_
_atom_site_aniso_label
_atom_site_aniso_U_11
_atom_site_aniso_U_22
_atom_site_aniso_U_33
_atom_site_aniso_U_12
_atom_site_aniso_U_13
_atom_site_aniso_U_23
S1 0.0337(3) 0.0227(3) 0.0296(3) 0.00139(15) -0.0064(2) -0.00319(15)
C1 0.0174(7) 0.0240(8) 0.0256(8) -0.0010(6) 0.0025(6) -0.0018(6)
C2 0.0190(7) 0.0223(8) 0.0254(8) 0.0032(6) 0.0008(6) -0.0016(6)
C3 0.0220(8) 0.0304(9) 0.0308(9) 0.0005(7) 0.0011(7) -0.0003(7)
C4 0.0272(9) 0.0348(10) 0.0395(10) -0.0005(7) -0.0095(7) -0.0049(8)
C5 0.0385(10) 0.0377(11) 0.0250(9) 0.0073(8) -0.0084(7) -0.0040(7)
C6 0.0369(9) 0.0369(10) 0.0263(9) 0.0027(8) 0.0026(7) 0.0026(7)
C7 0.0262(8) 0.0281(9) 0.0285(9) -0.0018(7) 0.0005(6) 0.0004(7)
C8 0.0300(9) 0.0297(9) 0.0417(10) 0.0080(8) -0.0009(7) -0.0004(8)

loop_
_atom_type_symbol
_atom_type_description
_atom_type_scat_dispersion_real
_atom_type_scat_dispersion_imag
_atom_type_scat_source
C C 0.0033 0.0016 'International Tables Vol C Tables 4.2.6.8 and 6.1.1.4'
H H 0.0000 0.0000 'International Tables Vol C Tables 4.2.6.8 and 6.1.1.4'
S S 0.1246 0.1234 'International Tables Vol C Tables 4.2.6.8 and 6.1.1.4'

loop_
_geom_angle_atom_site_label_1
_geom_angle_atom_site_label_2
_geom_angle_atom_site_label_3
_geom_angle_site_symmetry_1
_geom_angle
_geom_angle_publ_flag
C1 S1 C8 . 102.90(8) y
C1 C1 C2 3_566 124.13(19) y
C1 C1 S1 3_566 119.40(17) y
C2 C1 S1 . 116.44(12) y
C3 C2 C7 . 118.75(16) ?
C3 C2 C1 . 121.22(14) ?
C7 C2 C1 . 119.98(14) ?
C4 C3 C2 . 120.34(16) ?
C4 C3 H3 . 119.8 ?
C2 C3 H3 . 119.8 ?
C5 C4 C3 . 120.18(16) ?
C5 C4 H4 . 119.9 ?
C3 C4 H4 . 119.9 ?
C4 C5 C6 . 119.82(17) ?
C4 C5 H5 . 120.1 ?
C6 C5 H5 . 120.1 ?
C7 C6 C5 . 120.07(17) ?
C7 C6 H6 . 120.0 ?
C5 C6 H6 . 120.0 ?
C6 C7 C2 . 120.82(16) ?
C6 C7 H7 . 119.6 ?
C2 C7 H7 . 119.6 ?
S1 C8 H8A . 109.5 ?
S1 C8 H8B . 109.5 ?
H8A C8 H8B . 109.5 ?
S1 C8 H8C . 109.5 ?
H8A C8 H8C . 109.5 ?
H8B C8 H8C . 109.5 ?

loop_
_geom_bond_atom_site_label_1
_geom_bond_atom_site_label_2
_geom_bond_site_symmetry_2
_geom_bond_distance
_geom_bond_publ_flag
S1 C1 . 1.7830(17) y
S1 C8 . 1.8078(18) y
C1 C1 3_566 1.350(3) y
C1 C2 . 1.492(2) y
C2 C3 . 1.399(2) ?
C2 C7 . 1.400(2) ?
C3 C4 . 1.394(2) ?
C3 H3 . 0.9500 ?
C4 C5 . 1.390(3) ?
C4 H4 . 0.9500 ?
C5 C6 . 1.391(3) ?
C5 H5 . 0.9500 ?
C6 C7 . 1.385(2) ?
C6 H6 . 0.9500 ?
C7 H7 . 0.9500 ?
C8 H8A . 0.9800 ?
C8 H8B . 0.9800 ?
C8 H8C . 0.9800 ?

loop_
_geom_torsion_atom_site_label_1
_geom_torsion_atom_site_label_2
_geom_torsion_atom_site_label_3
_geom_torsion_atom_site_label_4
_geom_torsion_site_symmetry_1
_geom_torsion_site_symmetry_3
_geom_torsion_site_symmetry_4
_geom_torsion
_geom_torsion_publ_flag
C8 S1 C1 C1 . . 3_566 150.93(18) y
C8 S1 C1 C2 . . . -30.94(13) y
C1 C1 C2 C3 3_566 . . -62.3(3) y
S1 C1 C2 C3 . . . 119.70(15) ?
C1 C1 C2 C7 3_566 . . 120.3(2) ?
S1 C1 C2 C7 . . . -57.76(18) ?
C7 C2 C3 C4 . . . -1.3(2) ?
C1 C2 C3 C4 . . . -178.75(15) ?
C2 C3 C4 C5 . . . 1.3(3) ?
C3 C4 C5 C6 . . . -0.6(3) ?
C4 C5 C6 C7 . . . -0.1(3) ?
C5 C6 C7 C2 . . . 0.1(3) ?
C3 C2 C7 C6 . . . 0.6(2) ?
C1 C2 C7 C6 . . . 178.09(15) ?
S1 C1 C1 S1 . 3_566 3_566 180.0 ?
S1 C1 C1 C2 . 3_566 3_566 -2.0(3) ?
C2 C1 C1 S1 . 3_566 3_566 2.0(3) ?
C2 C1 C1 C2 . 3_566 3_566 180.0000(10) ?
